data_1534844
loop_
_publ_author_name
'Gutzmann, A.'
'Naether, C.'
'Bensch, W.'

_publ_section_title
;
 Synthesis, crystal structure and optical properties of A3 Zr2 P5 S18 (A =
 Rb, Cs): the first quaternary zirconium thiophosphates
;
_journal_name_full 'Solid State Sciences'
_journal_page_first 205
_journal_page_last 211
_journal_volume 6
_journal_year 2004
_chemical_formula_sum 'P5 Rb3 S18 Zr2'
_chemical_name_systematic 'Rb3 (Zr2 P5 S18)'
_space_group_IT_number 9
_symmetry_space_group_name_Hall 'C -2yc'
_symmetry_space_group_name_H-M 'C 1 c 1'
_cell_angle_alpha 90
_cell_angle_beta 94.73
_cell_angle_gamma 90
_cell_formula_units_Z 4
_cell_length_a 9.2479
_cell_length_b 9.86
_cell_length_c 33.622
_cell_volume 3055.357
_citation_journal_id_ASTM SSSCFJ
_cod_data_source_file Gutzmann_SSSCFJ_2004_1146.cif
_cod_data_source_block P5Rb3S18Zr2
_cod_database_code 1534844

loop_
_symmetry_equiv_pos_as_xyz
x,y,z
x,-y,z+1/2
x+1/2,y+1/2,z
x+1/2,-y+1/2,z+1/2

loop_
_atom_site_label
_atom_site_type_symbol
_atom_site_fract_x
_atom_site_fract_y
_atom_site_fract_z
_atom_site_occupancy
_atom_site_U_iso_or_equiv
S7 S-2 0.7587 0.2444 0.96487 1 0.0
S5 S-2 0.6005 0.8024 0.83194 1 0.0
S8 S-2 0.7479 -0.2592 0.61236 1 0.0
S17 S-2 0.4969 0.4999 0.61774 1 0.0
P4 P+5 0.5379 -0.2844 0.62244 1 0.0
S6 S-2 0.4682 0.245 0.89659 1 0.0
P3 P+5 0.58085 0.1404 0.94162 1 0.0
Rb1 Rb+1 0.62807 0.09301 0.63545 1 0.0
S16 S-2 0.3291 0.6266 0.85744 1 0.0
S14 S-2 0.6291 0.4669 1.02506 1 0.0
Rb3 Rb+1 0.2028 0.12135 0.74597 1 0.0
S3 S-2 0.4999 0.3011 0.80835 1 0.0
S12 S-2 0.4349 -0.1837 0.57543 1 0.0
S10 S-2 0.4617 0.2571 0.54826 1 0.0
P2 P+5 0.3811 0.7916 0.82619 1 0.0
S2 S-2 0.517 0.301 0.708 1 0.0
S4 S-2 0.799 0.47131 0.84477 1 0.0
Zr1 Zr+4 0.55746 0.07112 0.84519 1 0.0
Zr2 Zr+4 0.66852 -0.20938 0.53687 1 0.0
Rb2 Rb+1 0.60984 0.59539 0.9308 1 0.0
P5 P+5 0.4662 0.4604 0.55548 1 0.0
S9 S-2 0.5875 0.0252 0.76925 1 0.0
S18 S-2 0.4751 -0.2357 0.67469 1 0.0
S13 S-2 0.7658 0.0357 0.53724 1 0.0
S15 S-2 0.6326 0.96297 0.91492 1 0.0
P1 P+5 0.5926 0.2272 0.75981 1 0.0
S11 S-2 0.9603 0.6114 0.9888 1 0.0
S1 S-2 -0.1793 0.2791 0.76424 1 0.0
